data_8101623
loop_
_publ_author_name
'F\"assler, Thomas F.'
'Kronseder, Christian'

_publ_section_title
;
Refinement of the crystal structure of dimagnesium plumbide, Mg~2~Pb
;
_journal_issue 4
_journal_name_full 'Zeitschrift f\"ur Kristallographie - New Crystal Structures'
_journal_page_first 438
_journal_page_last 438
_journal_volume 214
_journal_year 1999
_chemical_formula_structural ' Mg2 Pb'
_chemical_formula_sum 'Mg8 Pb4'
_chemical_formula_weight 1023.24
_chemical_name_common 'dimagnesium plumbide'
_space_group_IT_number 225
_symmetry_cell_setting cubic
_symmetry_space_group_name_Hall '-F 4 2 3'
_symmetry_space_group_name_H-M 'F m -3 m'
_cell_angle_alpha 90.00
_cell_angle_beta 90.00
_cell_angle_gamma 90.00
_cell_formula_units_Z 1
_cell_length_a 6.8150(10)
_cell_length_b 6.8150(10)
_cell_length_c 6.8150(10)
_cell_measurement_temperature 293(2)
_cell_volume 316.52(8)
_diffrn_ambient_temperature 293(2)
_exptl_crystal_density_diffrn 5.368
_refine_ls_R_factor_obs 0.0143
_refine_ls_wR_factor_obs 0.0402
_cod_database_code 8101623

loop_
_symmetry_equiv_pos_as_xyz
'x, y, z'
'-x, -y, z'
'-x, y, -z'
'x, -y, -z'
'z, x, y'
'z, -x, -y'
'-z, -x, y'
'-z, x, -y'
'y, z, x'
'-y, z, -x'
'y, -z, -x'
'-y, -z, x'
'y, x, -z'
'-y, -x, -z'
'y, -x, z'
'-y, x, z'
'x, z, -y'
'-x, z, y'
'-x, -z, -y'
'x, -z, y'
'z, y, -x'
'z, -y, x'
'-z, y, x'
'-z, -y, -x'
'x, y+1/2, z+1/2'
'-x, -y+1/2, z+1/2'
'-x, y+1/2, -z+1/2'
'x, -y+1/2, -z+1/2'
'z, x+1/2, y+1/2'
'z, -x+1/2, -y+1/2'
'-z, -x+1/2, y+1/2'
'-z, x+1/2, -y+1/2'
'y, z+1/2, x+1/2'
'-y, z+1/2, -x+1/2'
'y, -z+1/2, -x+1/2'
'-y, -z+1/2, x+1/2'
'y, x+1/2, -z+1/2'
'-y, -x+1/2, -z+1/2'
'y, -x+1/2, z+1/2'
'-y, x+1/2, z+1/2'
'x, z+1/2, -y+1/2'
'-x, z+1/2, y+1/2'
'-x, -z+1/2, -y+1/2'
'x, -z+1/2, y+1/2'
'z, y+1/2, -x+1/2'
'z, -y+1/2, x+1/2'
'-z, y+1/2, x+1/2'
'-z, -y+1/2, -x+1/2'
'x+1/2, y, z+1/2'
'-x+1/2, -y, z+1/2'
'-x+1/2, y, -z+1/2'
'x+1/2, -y, -z+1/2'
'z+1/2, x, y+1/2'
'z+1/2, -x, -y+1/2'
'-z+1/2, -x, y+1/2'
'-z+1/2, x, -y+1/2'
'y+1/2, z, x+1/2'
'-y+1/2, z, -x+1/2'
'y+1/2, -z, -x+1/2'
'-y+1/2, -z, x+1/2'
'y+1/2, x, -z+1/2'
'-y+1/2, -x, -z+1/2'
'y+1/2, -x, z+1/2'
'-y+1/2, x, z+1/2'
'x+1/2, z, -y+1/2'
'-x+1/2, z, y+1/2'
'-x+1/2, -z, -y+1/2'
'x+1/2, -z, y+1/2'
'z+1/2, y, -x+1/2'
'z+1/2, -y, x+1/2'
'-z+1/2, y, x+1/2'
'-z+1/2, -y, -x+1/2'
'x+1/2, y+1/2, z'
'-x+1/2, -y+1/2, z'
'-x+1/2, y+1/2, -z'
'x+1/2, -y+1/2, -z'
'z+1/2, x+1/2, y'
'z+1/2, -x+1/2, -y'
'-z+1/2, -x+1/2, y'
'-z+1/2, x+1/2, -y'
'y+1/2, z+1/2, x'
'-y+1/2, z+1/2, -x'
'y+1/2, -z+1/2, -x'
'-y+1/2, -z+1/2, x'
'y+1/2, x+1/2, -z'
'-y+1/2, -x+1/2, -z'
'y+1/2, -x+1/2, z'
'-y+1/2, x+1/2, z'
'x+1/2, z+1/2, -y'
'-x+1/2, z+1/2, y'
'-x+1/2, -z+1/2, -y'
'x+1/2, -z+1/2, y'
'z+1/2, y+1/2, -x'
'z+1/2, -y+1/2, x'
'-z+1/2, y+1/2, x'
'-z+1/2, -y+1/2, -x'
'-x, -y, -z'
'x, y, -z'
'x, -y, z'
'-x, y, z'
'-z, -x, -y'
'-z, x, y'
'z, x, -y'
'z, -x, y'
'-y, -z, -x'
'y, -z, x'
'-y, z, x'
'y, z, -x'
'-y, -x, z'
'y, x, z'
'-y, x, -z'
'y, -x, -z'
'-x, -z, y'
'x, -z, -y'
'x, z, y'
'-x, z, -y'
'-z, -y, x'
'-z, y, -x'
'z, -y, -x'
'z, y, x'
'-x, -y+1/2, -z+1/2'
'x, y+1/2, -z+1/2'
'x, -y+1/2, z+1/2'
'-x, y+1/2, z+1/2'
'-z, -x+1/2, -y+1/2'
'-z, x+1/2, y+1/2'
'z, x+1/2, -y+1/2'
'z, -x+1/2, y+1/2'
'-y, -z+1/2, -x+1/2'
'y, -z+1/2, x+1/2'
'-y, z+1/2, x+1/2'
'y, z+1/2, -x+1/2'
'-y, -x+1/2, z+1/2'
'y, x+1/2, z+1/2'
'-y, x+1/2, -z+1/2'
'y, -x+1/2, -z+1/2'
'-x, -z+1/2, y+1/2'
'x, -z+1/2, -y+1/2'
'x, z+1/2, y+1/2'
'-x, z+1/2, -y+1/2'
'-z, -y+1/2, x+1/2'
'-z, y+1/2, -x+1/2'
'z, -y+1/2, -x+1/2'
'z, y+1/2, x+1/2'
'-x+1/2, -y, -z+1/2'
'x+1/2, y, -z+1/2'
'x+1/2, -y, z+1/2'
'-x+1/2, y, z+1/2'
'-z+1/2, -x, -y+1/2'
'-z+1/2, x, y+1/2'
'z+1/2, x, -y+1/2'
'z+1/2, -x, y+1/2'
'-y+1/2, -z, -x+1/2'
'y+1/2, -z, x+1/2'
'-y+1/2, z, x+1/2'
'y+1/2, z, -x+1/2'
'-y+1/2, -x, z+1/2'
'y+1/2, x, z+1/2'
'-y+1/2, x, -z+1/2'
'y+1/2, -x, -z+1/2'
'-x+1/2, -z, y+1/2'
'x+1/2, -z, -y+1/2'
'x+1/2, z, y+1/2'
'-x+1/2, z, -y+1/2'
'-z+1/2, -y, x+1/2'
'-z+1/2, y, -x+1/2'
'z+1/2, -y, -x+1/2'
'z+1/2, y, x+1/2'
'-x+1/2, -y+1/2, -z'
'x+1/2, y+1/2, -z'
'x+1/2, -y+1/2, z'
'-x+1/2, y+1/2, z'
'-z+1/2, -x+1/2, -y'
'-z+1/2, x+1/2, y'
'z+1/2, x+1/2, -y'
'z+1/2, -x+1/2, y'
'-y+1/2, -z+1/2, -x'
'y+1/2, -z+1/2, x'
'-y+1/2, z+1/2, x'
'y+1/2, z+1/2, -x'
'-y+1/2, -x+1/2, z'
'y+1/2, x+1/2, z'
'-y+1/2, x+1/2, -z'
'y+1/2, -x+1/2, -z'
'-x+1/2, -z+1/2, y'
'x+1/2, -z+1/2, -y'
'x+1/2, z+1/2, y'
'-x+1/2, z+1/2, -y'
'-z+1/2, -y+1/2, x'
'-z+1/2, y+1/2, -x'
'z+1/2, -y+1/2, -x'
'z+1/2, y+1/2, x'

loop_
_atom_site_label
_atom_site_type_symbol
_atom_site_fract_x
_atom_site_fract_y
_atom_site_fract_z
_atom_site_U_iso_or_equiv
_atom_site_adp_type
_atom_site_occupancy
_atom_site_symmetry_multiplicity
_atom_site_Wyckoff_symbol
_atom_site_calc_flag
_atom_site_refinement_flags
_atom_site_disorder_assembly
_atom_site_disorder_group
Pb1 Pb 0.0000 0.0000 0.0000 0.0077(6) Uani 1 4 a d S . .
Mg2 Mg 0.2500 0.2500 0.2500 0.0118(15) Uani 1 8 c d S . .

loop_
_atom_site_aniso_label
_atom_site_aniso_U_11
_atom_site_aniso_U_22
_atom_site_aniso_U_33
_atom_site_aniso_U_23
_atom_site_aniso_U_13
_atom_site_aniso_U_12
Pb1 0.0077(6) 0.0077(6) 0.0077(6) 0.000 0.000 0.000
Mg2 0.0118(15) 0.0118(15) 0.0118(15) 0.000 0.000 0.000

loop_
_geom_bond_atom_site_label_1
_geom_bond_atom_site_label_2
_geom_bond_distance
_geom_bond_site_symmetry_2
_geom_bond_publ_flag
Pb1 Mg2 2.9510(4) 97 ?
Pb1 Mg2 2.9510(4) . ?
Pb1 Mg2 2.9510(4) 169 ?
Pb1 Mg2 2.9510(4) 49_454 ?
Pb1 Mg2 2.9510(4) 73_445 ?
Pb1 Mg2 2.9510(4) 25_544 ?
Pb1 Mg2 2.9510(4) 121 ?
Pb1 Mg2 2.9510(4) 145 ?
Mg2 Pb1 2.9510(4) 73 ?
Mg2 Pb1 2.9510(4) 25 ?
Mg2 Pb1 2.9510(4) 49 ?
Mg2 Mg2 3.4075(5) 169_556 ?
Mg2 Mg2 3.4075(5) 121 ?
Mg2 Mg2 3.4075(5) 121_655 ?
Mg2 Mg2 3.4075(5) 145 ?
Mg2 Mg2 3.4075(5) 145_565 ?
Mg2 Mg2 3.4075(5) 169 ?
